data_2222155
loop_
_publ_author_name
'Fun, Hoong-Kun'
'Jebas, Samuel Robinson'
'Girish, K. S.'
'Kalluraya, Balakrishna'

_publ_section_title
;
 Ethyl
 6-(4-chlorophenyl)-4-(4-methoxyphenyl)-2-oxocyclohex-3-ene-1-carboxylate
;
_journal_coeditor_code TK2440
_journal_issue 6
_journal_name_full 'Acta Crystallographica Section E'
_journal_page_first o1235
_journal_paper_doi 10.1107/S1600536809016237
_journal_volume 65
_journal_year 2009
_chemical_formula_iupac 'C22 H21 Cl O4'
_chemical_formula_moiety 'C22 H21 Cl O4'
_chemical_formula_sum 'C22 H21 Cl O4'
_chemical_formula_weight 384.84
_chemical_name_systematic
;Ethyl
 6-(4-chlorophenyl)-4-(4-methoxyphenyl)-2-oxocyclohex-3-ene-1-carboxylate
;
_space_group_IT_number 14
_symmetry_cell_setting monoclinic
_symmetry_space_group_name_Hall '-P 2ybc'
_symmetry_space_group_name_H-M 'P 1 21/c 1'
_atom_sites_solution_hydrogens geom
_atom_sites_solution_primary direct
_atom_sites_solution_secondary difmap
_audit_creation_method SHELXL-97
_cell_angle_alpha 90
_cell_angle_beta 98.9900(10)
_cell_angle_gamma 90
_cell_formula_units_Z 8
_cell_length_a 11.9729(3)
_cell_length_b 8.1713(2)
_cell_length_c 39.2033(8)
_cell_measurement_reflns_used 9875
_cell_measurement_temperature 100.0
_cell_measurement_theta_max 33.02
_cell_measurement_theta_min 2.71
_cell_volume 3788.31(15)
_computing_cell_refinement 'SAINT (Bruker, 2005)'
_computing_data_collection 'APEX2 (Bruker, 2005)'
_computing_data_reduction 'SAINT (Bruker, 2005)'
_computing_molecular_graphics 'SHELXTL (Sheldrick, 2008)'
_computing_publication_material
;
SHELXTL (Sheldrick, 2008) and PLATON (Spek, 2009)
;
_computing_structure_refinement 'SHELXTL (Sheldrick, 2008)'
_computing_structure_solution 'SHELXTL (Sheldrick, 2008)'
_diffrn_ambient_temperature 100
_diffrn_measured_fraction_theta_full 0.994
_diffrn_measured_fraction_theta_max 0.994
_diffrn_measurement_device_type 'Bruker SMART APEXII CCD area-detector'
_diffrn_measurement_method '\f and \w'
_diffrn_radiation_monochromator graphite
_diffrn_radiation_source 'fine-focus sealed tube'
_diffrn_radiation_type MoK\a
_diffrn_radiation_wavelength 0.71073
_diffrn_reflns_av_R_equivalents 0.043
_diffrn_reflns_av_sigmaI/netI 0.040
_diffrn_reflns_limit_h_max 18
_diffrn_reflns_limit_h_min -17
_diffrn_reflns_limit_k_max 11
_diffrn_reflns_limit_k_min -12
_diffrn_reflns_limit_l_max 60
_diffrn_reflns_limit_l_min -60
_diffrn_reflns_number 60118
_diffrn_reflns_theta_full 33.2
_diffrn_reflns_theta_max 33.2
_diffrn_reflns_theta_min 2.6
_diffrn_standards_number 0
_exptl_absorpt_coefficient_mu 0.227
_exptl_absorpt_correction_T_max 0.962
_exptl_absorpt_correction_T_min 0.882
_exptl_absorpt_correction_type multi-scan
_exptl_absorpt_process_details '(SADABS; Bruker, 2005)'
_exptl_crystal_colour colourless
_exptl_crystal_density_diffrn 1.349
_exptl_crystal_density_method 'not measured'
_exptl_crystal_description plate
_exptl_crystal_F_000 1616
_exptl_crystal_size_max 0.57
_exptl_crystal_size_mid 0.40
_exptl_crystal_size_min 0.17
_refine_diff_density_max 1.03
_refine_diff_density_min -0.96
_refine_ls_extinction_method none
_refine_ls_goodness_of_fit_ref 1.16
_refine_ls_hydrogen_treatment constr
_refine_ls_matrix_type full
_refine_ls_number_parameters 473
_refine_ls_number_reflns 14422
_refine_ls_number_restraints 0
_refine_ls_restrained_S_all 1.16
_refine_ls_R_factor_all 0.096
_refine_ls_R_factor_gt 0.072
_refine_ls_shift/su_max_lt 0.002
_refine_ls_shift/su_mean 0.000
_refine_ls_structure_factor_coef Fsqd
_refine_ls_weighting_details 'calc w=1/[\s^2^(Fo^2^)+(0.064P)^2^+2.9459P] where P=(Fo^2^+2Fc^2^)/3'
_refine_ls_weighting_scheme calc
_refine_ls_wR_factor_gt 0.168
_refine_ls_wR_factor_ref 0.180
_reflns_number_gt 10971
_reflns_number_total 14422
_reflns_threshold_expression I>2\s(I)
_cod_data_source_file tk2440.cif
_cod_data_source_block I
_cod_depositor_comments
;
The following automatic conversions were performed:
'_symmetry_cell_setting' value 'Monoclinic' changed to 'monoclinic'
according to '/home/saulius/struct/CIF-dictionaries/cif_core.dic'
dictionary named 'cif_core.dic' version 2.4.1 from 2010-06-29.

Automatic conversion script
Id: cif_fix_enum 1527 2010-12-29 10:47:43Z saulius 

The following automatic conversions were performed:

'_symmetry_cell_setting' value 'Monoclinic' changed to 'monoclinic'
according to /home/saulius/struct/CIF-dictionaries/cif_core.dic
dictionary named 'cif_core.dic' version 2.4.1 from 2010-06-29.

Automatic conversion script
Id: cif_fix_values 1715 2011-07-08 13:25:40Z adriana 
;
_cod_original_sg_symbol_H-M 'P 21/c'
_cod_database_code 2222155
_cod_database_fobs_code 2222155

loop_
_symmetry_equiv_pos_as_xyz
'x, y, z'
'-x, y+1/2, -z+1/2'
'-x, -y, -z'
'x, -y-1/2, z-1/2'

loop_
_atom_site_type_symbol
_atom_site_label
_atom_site_fract_x
_atom_site_fract_y
_atom_site_fract_z
_atom_site_U_iso_or_equiv
_atom_site_adp_type
_atom_site_calc_flag
_atom_site_refinement_flags
_atom_site_occupancy
_atom_site_disorder_assembly
_atom_site_disorder_group
Cl Cl1A 0.76330(4) 0.14248(6) 0.969549(11) 0.02789(11) Uani d . 1 . .
O O1A 0.45467(10) 0.75170(17) 0.66944(3) 0.0223(2) Uani d . 1 . .
O O2A 0.94698(12) 1.01249(18) 0.84718(3) 0.0291(3) Uani d . 1 . .
O O3A 1.04004(14) 0.7270(2) 0.89626(4) 0.0409(4) Uani d . 1 . .
O O4A 0.92250(12) 0.85217(18) 0.92726(3) 0.0284(3) Uani d . 1 . .
C C1A 0.56825(14) 0.6458(2) 0.75979(4) 0.0203(3) Uani d . 1 . .
H H1 0.5517 0.5806 0.7778 0.024 Uiso calc R 1 . .
C C2A 0.49553(14) 0.6428(2) 0.72817(4) 0.0202(3) Uani d . 1 . .
H H2 0.4320 0.5758 0.7252 0.024 Uiso calc R 1 . .
C C3A 0.51899(13) 0.7407(2) 0.70113(4) 0.0179(3) Uani d . 1 . .
C C4A 0.61617(15) 0.8382(2) 0.70575(4) 0.0204(3) Uani d . 1 . .
H H3 0.6326 0.9031 0.6877 0.024 Uiso calc R 1 . .
C C5A 0.68769(15) 0.8387(2) 0.73694(4) 0.0199(3) Uani d . 1 . .
H H4 0.7525 0.9031 0.7395 0.024 Uiso calc R 1 . .
C C6A 0.66492(13) 0.7440(2) 0.76511(4) 0.0169(3) Uani d . 1 . .
C C7A 0.73704(14) 0.7533(2) 0.79924(4) 0.0177(3) Uani d . 1 . .
C C8A 0.81593(15) 0.8723(2) 0.80671(4) 0.0205(3) Uani d . 1 . .
H H5 0.8307 0.9400 0.7889 0.025 Uiso calc R 1 . .
C C9A 0.87892(15) 0.9002(2) 0.84112(4) 0.0220(3) Uani d . 1 . .
C C10A 0.84923(15) 0.7906(2) 0.86985(4) 0.0220(3) Uani d . 1 . .
H H10A 0.7841 0.8370 0.8788 0.026 Uiso calc R 1 . .
C C11A 0.81864(15) 0.6186(2) 0.85548(4) 0.0216(3) Uani d . 1 . .
H H11A 0.8830 0.5787 0.8452 0.026 Uiso calc R 1 . .
C C12A 0.71788(14) 0.6307(2) 0.82654(4) 0.0190(3) Uani d . 1 . .
H H12A 0.7036 0.5240 0.8159 0.023 Uiso calc R 1 . .
H H12B 0.6513 0.6621 0.8363 0.023 Uiso calc R 1 . .
C C13A 0.80016(15) 0.4985(2) 0.88364(4) 0.0218(3) Uani d . 1 . .
C C14A 0.87730(15) 0.3722(2) 0.89192(4) 0.0228(3) Uani d . 1 . .
H H14A 0.9380 0.3619 0.8799 0.027 Uiso calc R 1 . .
C C15A 0.86513(15) 0.2608(2) 0.91800(4) 0.0227(3) Uani d . 1 . .
H H15A 0.9168 0.1760 0.9232 0.027 Uiso calc R 1 . .
C C16A 0.77543(15) 0.2776(2) 0.93598(4) 0.0211(3) Uani d . 1 . .
C C17A 0.69563(16) 0.4008(3) 0.92803(5) 0.0268(4) Uani d . 1 . .
H H17A 0.6348 0.4100 0.9400 0.032 Uiso calc R 1 . .
C C18A 0.70848(17) 0.5101(3) 0.90174(5) 0.0274(4) Uani d . 1 . .
H H18A 0.6552 0.5925 0.8961 0.033 Uiso calc R 1 . .
C C19A 0.94980(17) 0.7852(2) 0.89875(5) 0.0250(3) Uani d . 1 . .
C C20A 1.0027(2) 0.8377(3) 0.95884(5) 0.0350(3) Uani d . 1 . .
H H20A 1.0111 0.9422 0.9707 0.042 Uiso calc R 1 . .
H H20B 1.0760 0.8047 0.9536 0.042 Uiso calc R 1 . .
C C21A 0.9589(2) 0.7117(3) 0.98119(5) 0.0350(3) Uani d . 1 . .
H H21A 1.0087 0.7043 1.0028 0.052 Uiso calc R 1 . .
H H21B 0.9551 0.6074 0.9698 0.052 Uiso calc R 1 . .
H H21C 0.8847 0.7426 0.9853 0.052 Uiso calc R 1 . .
C C22A 0.35991(15) 0.6440(3) 0.66210(5) 0.0261(4) Uani d . 1 . .
H H22A 0.3232 0.6610 0.6388 0.039 Uiso calc R 1 . .
H H22B 0.3075 0.6660 0.6777 0.039 Uiso calc R 1 . .
H H22C 0.3853 0.5326 0.6648 0.039 Uiso calc R 1 . .
Cl Cl1B 0.23527(5) 1.53507(8) 0.970110(14) 0.04101(15) Uani d . 1 . .
O O1B -0.03768(10) 0.91313(17) 0.67571(3) 0.0228(3) Uani d . 1 . .
O O2B 0.45811(13) 0.65728(19) 0.85379(4) 0.0322(3) Uani d . 1 . .
O O3B 0.55166(14) 0.9617(3) 0.89936(5) 0.0459(4) Uani d . 1 . .
O O4B 0.45395(15) 0.8167(2) 0.93271(4) 0.0410(3) Uani d . 1 . .
C C1B 0.07581(14) 1.0158(2) 0.76615(4) 0.0208(3) Uani d . 1 . .
H H6 0.0588 1.0796 0.7843 0.025 Uiso calc R 1 . .
C C2B 0.00365(14) 1.0205(2) 0.73455(4) 0.0213(3) Uani d . 1 . .
H H7 -0.0596 1.0881 0.7317 0.026 Uiso calc R 1 . .
C C3B 0.02715(14) 0.9233(2) 0.70740(4) 0.0183(3) Uani d . 1 . .
C C4B 0.12421(14) 0.8254(2) 0.71188(4) 0.0200(3) Uani d . 1 . .
H H8 0.1404 0.7607 0.6938 0.024 Uiso calc R 1 . .
C C5B 0.19597(14) 0.8244(2) 0.74301(4) 0.0196(3) Uani d . 1 . .
H H9 0.2610 0.7606 0.7454 0.023 Uiso calc R 1 . .
C C6B 0.17279(13) 0.9183(2) 0.77137(4) 0.0171(3) Uani d . 1 . .
C C7B 0.24481(13) 0.9098(2) 0.80548(4) 0.0177(3) Uani d . 1 . .
C C8B 0.32596(15) 0.7943(2) 0.81310(4) 0.0211(3) Uani d . 1 . .
H H10 0.3424 0.7277 0.7953 0.025 Uiso calc R 1 . .
C C9B 0.38899(15) 0.7684(2) 0.84758(5) 0.0233(3) Uani d . 1 . .
C C10B 0.36130(15) 0.8793(2) 0.87657(4) 0.0230(3) Uani d . 1 . .
H H10B 0.2999 0.8306 0.8870 0.028 Uiso calc R 1 . .
C C11B 0.32456(15) 1.0481(2) 0.86175(4) 0.0224(3) Uani d . 1 . .
H H11B 0.3873 1.0929 0.8514 0.027 Uiso calc R 1 . .
C C12B 0.22305(14) 1.0301(2) 0.83289(4) 0.0199(3) Uani d . 1 . .
H H12C 0.1579 0.9941 0.8428 0.024 Uiso calc R 1 . .
H H12D 0.2052 1.1361 0.8223 0.024 Uiso calc R 1 . .
C C13B 0.30004(16) 1.1681(2) 0.88921(5) 0.0238(3) Uani d . 1 . .
C C14B 0.36628(16) 1.3074(2) 0.89537(4) 0.0249(3) Uani d . 1 . .
H H14B 0.4254 1.3244 0.8830 0.030 Uiso calc R 1 . .
C C15B 0.34550(17) 1.4219(3) 0.91981(5) 0.0277(4) Uani d . 1 . .
H H15B 0.3898 1.5156 0.9236 0.033 Uiso calc R 1 . .
C C16B 0.25847(17) 1.3951(3) 0.93839(5) 0.0284(4) Uani d . 1 . .
C C17B 0.19055(19) 1.2581(3) 0.93277(6) 0.0389(5) Uani d . 1 . .
H H17B 0.1315 1.2420 0.9452 0.047 Uiso calc R 1 . .
C C18B 0.21188(19) 1.1445(3) 0.90817(6) 0.0362(5) Uani d . 1 . .
H H18B 0.1668 1.0515 0.9043 0.043 Uiso calc R 1 . .
C C19B 0.46667(17) 0.8930(3) 0.90359(5) 0.0275(4) Uani d . 1 . .
C C20B 0.5512(2) 0.8290(3) 0.96065(6) 0.0410(3) Uani d . 1 . .
H H20C 0.6171 0.7776 0.9537 0.049 Uiso calc R 1 . .
H H20D 0.5688 0.9429 0.9659 0.049 Uiso calc R 1 . .
C C21B 0.5210(2) 0.7456(3) 0.99117(6) 0.0410(3) Uani d . 1 . .
H H21D 0.5807 0.7601 1.0104 0.062 Uiso calc R 1 . .
H H21E 0.5104 0.6310 0.9863 0.062 Uiso calc R 1 . .
H H21F 0.4523 0.7914 0.9967 0.062 Uiso calc R 1 . .
C C22B -0.12906(15) 1.0268(3) 0.66798(5) 0.0269(4) Uani d . 1 . .
H H22D -0.1659 1.0104 0.6447 0.040 Uiso calc R 1 . .
H H22E -0.1002 1.1364 0.6705 0.040 Uiso calc R 1 . .
H H22F -0.1824 1.0097 0.6836 0.040 Uiso calc R 1 . .

loop_
_atom_site_aniso_label
_atom_site_aniso_U_11
_atom_site_aniso_U_22
_atom_site_aniso_U_33
_atom_site_aniso_U_12
_atom_site_aniso_U_13
_atom_site_aniso_U_23
Cl1A 0.0339(2) 0.0278(2) 0.02181(18) -0.00302(18) 0.00375(15) 0.00647(16)
O1A 0.0201(6) 0.0265(7) 0.0197(5) -0.0030(5) 0.0011(4) 0.0015(5)
O2A 0.0337(7) 0.0281(7) 0.0243(6) -0.0102(6) 0.0009(5) -0.0009(5)
O3A 0.0383(9) 0.0536(11) 0.0294(7) 0.0118(8) 0.0007(6) -0.0097(7)
O4A 0.0331(7) 0.0305(8) 0.0202(6) 0.0055(6) -0.0002(5) 0.0003(5)
C1A 0.0223(7) 0.0186(8) 0.0208(7) -0.0019(6) 0.0058(6) 0.0031(6)
C2A 0.0188(7) 0.0208(8) 0.0218(7) -0.0027(6) 0.0053(5) 0.0007(6)
C3A 0.0181(7) 0.0171(7) 0.0189(7) 0.0018(6) 0.0042(5) -0.0003(5)
C4A 0.0238(8) 0.0202(8) 0.0176(7) -0.0035(6) 0.0047(5) 0.0017(6)
C5A 0.0221(7) 0.0196(8) 0.0187(7) -0.0041(6) 0.0047(5) -0.0004(6)
C6A 0.0187(7) 0.0151(7) 0.0175(6) 0.0002(5) 0.0047(5) -0.0001(5)
C7A 0.0194(7) 0.0167(7) 0.0175(6) 0.0029(6) 0.0047(5) 0.0008(5)
C8A 0.0246(8) 0.0191(8) 0.0182(7) -0.0012(6) 0.0041(6) 0.0015(6)
C9A 0.0263(8) 0.0206(8) 0.0188(7) -0.0007(6) 0.0030(6) -0.0007(6)
C10A 0.0254(8) 0.0204(8) 0.0202(7) 0.0028(6) 0.0041(6) -0.0007(6)
C11A 0.0235(8) 0.0229(9) 0.0187(7) 0.0020(6) 0.0040(6) 0.0011(6)
C12A 0.0210(7) 0.0171(8) 0.0189(7) 0.0011(6) 0.0035(5) 0.0017(6)
C13A 0.0236(8) 0.0215(8) 0.0193(7) -0.0003(6) 0.0005(6) 0.0026(6)
C14A 0.0230(8) 0.0245(9) 0.0209(7) 0.0004(6) 0.0032(6) 0.0017(6)
C15A 0.0225(8) 0.0221(9) 0.0228(7) 0.0031(6) 0.0015(6) 0.0026(6)
C16A 0.0251(8) 0.0211(8) 0.0166(6) -0.0017(6) 0.0013(6) 0.0019(6)
C17A 0.0267(9) 0.0311(10) 0.0237(8) 0.0059(7) 0.0076(6) 0.0046(7)
C18A 0.0279(9) 0.0282(10) 0.0264(8) 0.0088(7) 0.0054(7) 0.0076(7)
C19A 0.0312(9) 0.0228(9) 0.0199(7) 0.0003(7) 0.0009(6) 0.0000(6)
C20A 0.0417(8) 0.0371(9) 0.0238(6) -0.0014(7) -0.0021(5) 0.0038(6)
C21A 0.0417(8) 0.0371(9) 0.0238(6) -0.0014(7) -0.0021(5) 0.0038(6)
C22A 0.0185(7) 0.0328(10) 0.0266(8) -0.0043(7) 0.0025(6) -0.0035(7)
Cl1B 0.0409(3) 0.0450(3) 0.0356(3) 0.0091(2) 0.0014(2) -0.0205(2)
O1B 0.0202(6) 0.0274(7) 0.0204(5) 0.0026(5) 0.0024(4) 0.0002(5)
O2B 0.0327(7) 0.0336(8) 0.0290(7) 0.0127(6) 0.0011(5) 0.0021(6)
O3B 0.0327(8) 0.0601(12) 0.0425(9) -0.0162(8) -0.0013(7) 0.0143(8)
O4B 0.0416(6) 0.0488(7) 0.0299(5) -0.0111(5) -0.0030(4) 0.0040(5)
C1B 0.0216(7) 0.0197(8) 0.0218(7) 0.0028(6) 0.0058(6) -0.0030(6)
C2B 0.0187(7) 0.0230(8) 0.0228(7) 0.0044(6) 0.0055(6) -0.0004(6)
C3B 0.0190(7) 0.0179(8) 0.0187(7) -0.0015(6) 0.0054(5) 0.0013(5)
C4B 0.0217(7) 0.0197(8) 0.0197(7) 0.0027(6) 0.0068(5) -0.0009(6)
C5B 0.0212(7) 0.0182(8) 0.0202(7) 0.0034(6) 0.0059(5) 0.0004(6)
C6B 0.0182(7) 0.0150(7) 0.0187(6) 0.0006(5) 0.0049(5) -0.0002(5)
C7B 0.0175(7) 0.0163(7) 0.0203(7) -0.0020(5) 0.0056(5) -0.0009(5)
C8B 0.0220(7) 0.0203(8) 0.0215(7) 0.0021(6) 0.0044(6) -0.0007(6)
C9B 0.0217(8) 0.0230(9) 0.0252(8) 0.0004(6) 0.0035(6) 0.0007(6)
C10B 0.0239(8) 0.0230(9) 0.0222(7) -0.0036(6) 0.0036(6) 0.0003(6)
C11B 0.0228(8) 0.0219(8) 0.0226(7) -0.0016(6) 0.0045(6) -0.0010(6)
C12B 0.0199(7) 0.0194(8) 0.0206(7) 0.0003(6) 0.0038(5) -0.0036(6)
C13B 0.0247(8) 0.0241(9) 0.0220(7) -0.0011(7) 0.0015(6) -0.0041(6)
C14B 0.0267(8) 0.0275(9) 0.0201(7) -0.0011(7) 0.0022(6) -0.0012(6)
C15B 0.0313(9) 0.0242(9) 0.0258(8) -0.0026(7) -0.0007(7) -0.0028(7)
C16B 0.0277(9) 0.0316(10) 0.0243(8) 0.0048(7) -0.0005(7) -0.0104(7)
C17B 0.0301(10) 0.0517(15) 0.0371(11) -0.0113(10) 0.0124(8) -0.0192(10)
C18B 0.0352(10) 0.0386(12) 0.0375(10) -0.0153(9) 0.0137(8) -0.0166(9)
C19B 0.0285(9) 0.0288(10) 0.0238(8) -0.0024(7) -0.0002(7) 0.0012(7)
C20B 0.0416(6) 0.0488(7) 0.0299(5) -0.0111(5) -0.0030(4) 0.0040(5)
C21B 0.0416(6) 0.0488(7) 0.0299(5) -0.0111(5) -0.0030(4) 0.0040(5)
C22B 0.0196(8) 0.0363(11) 0.0250(8) 0.0041(7) 0.0041(6) 0.0058(7)

loop_
_atom_type_symbol
_atom_type_description
_atom_type_scat_dispersion_real
_atom_type_scat_dispersion_imag
_atom_type_scat_source
C C 0.0033 0.0016 'International Tables Vol C Tables 4.2.6.8 and 6.1.1.4'
H H 0.0000 0.0000 'International Tables Vol C Tables 4.2.6.8 and 6.1.1.4'
O O 0.0106 0.0060 'International Tables Vol C Tables 4.2.6.8 and 6.1.1.4'
Cl Cl 0.1484 0.1585 'International Tables Vol C Tables 4.2.6.8 and 6.1.1.4'

loop_
_geom_angle_atom_site_label_1
_geom_angle_atom_site_label_2
_geom_angle_atom_site_label_3
_geom_angle_site_symmetry_1
_geom_angle_site_symmetry_3
_geom_angle
_geom_angle_publ_flag
C3A O1A C22A . . 117.53(14) ?
C19A O4A C20A . . 117.88(16) ?
C6A C1A C2A . . 121.93(15) ?
C6A C1A H1 . . 119.0 ?
C2A C1A H1 . . 119.0 ?
C3A C2A C1A . . 119.54(16) ?
C3A C2A H2 . . 120.2 ?
C1A C2A H2 . . 120.2 ?
O1A C3A C2A . . 125.56(15) ?
O1A C3A C4A . . 114.96(14) ?
C2A C3A C4A . . 119.47(15) ?
C5A C4A C3A . . 120.34(15) ?
C5A C4A H3 . . 119.8 ?
C3A C4A H3 . . 119.8 ?
C4A C5A C6A . . 121.60(16) ?
C4A C5A H4 . . 119.2 ?
C6A C5A H4 . . 119.2 ?
C1A C6A C5A . . 117.10(15) ?
C1A C6A C7A . . 121.23(14) ?
C5A C6A C7A . . 121.62(15) ?
C8A C7A C6A . . 121.44(15) ?
C8A C7A C12A . . 120.09(15) ?
C6A C7A C12A . . 118.42(14) ?
C7A C8A C9A . . 123.66(15) ?
C7A C8A H5 . . 118.2 ?
C9A C8A H5 . . 118.2 ?
O2A C9A C8A . . 121.92(16) ?
O2A C9A C10A . . 121.42(15) ?
C8A C9A C10A . . 116.49(15) ?
C19A C10A C9A . . 108.61(15) ?
C19A C10A C11A . . 111.23(15) ?
C9A C10A C11A . . 109.63(14) ?
C19A C10A H10A . . 109.1 ?
C9A C10A H10A . . 109.1 ?
C11A C10A H10A . . 109.1 ?
C13A C11A C12A . . 113.23(15) ?
C13A C11A C10A . . 112.21(14) ?
C12A C11A C10A . . 109.22(14) ?
C13A C11A H11A . . 107.3 ?
C12A C11A H11A . . 107.3 ?
C10A C11A H11A . . 107.3 ?
C7A C12A C11A . . 112.34(14) ?
C7A C12A H12A . . 109.1 ?
C11A C12A H12A . . 109.1 ?
C7A C12A H12B . . 109.1 ?
C11A C12A H12B . . 109.1 ?
H12A C12A H12B . . 107.9 ?
C14A C13A C18A . . 118.50(16) ?
C14A C13A C11A . . 118.87(16) ?
C18A C13A C11A . . 122.63(16) ?
C13A C14A C15A . . 121.00(17) ?
C13A C14A H14A . . 119.5 ?
C15A C14A H14A . . 119.5 ?
C16A C15A C14A . . 119.22(17) ?
C16A C15A H15A . . 120.4 ?
C14A C15A H15A . . 120.4 ?
C15A C16A C17A . . 121.35(16) ?
C15A C16A Cl1A . . 119.08(14) ?
C17A C16A Cl1A . . 119.57(14) ?
C16A C17A C18A . . 118.69(17) ?
C16A C17A H17A . . 120.7 ?
C18A C17A H17A . . 120.7 ?
C17A C18A C13A . . 121.22(17) ?
C17A C18A H18A . . 119.4 ?
C13A C18A H18A . . 119.4 ?
O3A C19A O4A . . 125.08(17) ?
O3A C19A C10A . . 124.77(17) ?
O4A C19A C10A . . 110.14(16) ?
O4A C20A C21A . . 108.05(18) ?
O4A C20A H20A . . 110.1 ?
C21A C20A H20A . . 110.1 ?
O4A C20A H20B . . 110.1 ?
C21A C20A H20B . . 110.1 ?
H20A C20A H20B . . 108.4 ?
C20A C21A H21A . . 109.5 ?
C20A C21A H21B . . 109.5 ?
H21A C21A H21B . . 109.5 ?
C20A C21A H21C . . 109.5 ?
H21A C21A H21C . . 109.5 ?
H21B C21A H21C . . 109.5 ?
O1A C22A H22A . . 109.5 ?
O1A C22A H22B . . 109.5 ?
H22A C22A H22B . . 109.5 ?
O1A C22A H22C . . 109.5 ?
H22A C22A H22C . . 109.5 ?
H22B C22A H22C . . 109.5 ?
C3B O1B C22B . . 117.52(14) ?
C19B O4B C20B . . 115.04(17) ?
C2B C1B C6B . . 122.08(15) ?
C2B C1B H6 . . 119.0 ?
C6B C1B H6 . . 119.0 ?
C3B C2B C1B . . 119.46(16) ?
C3B C2B H7 . . 120.3 ?
C1B C2B H7 . . 120.3 ?
O1B C3B C2B . . 125.33(15) ?
O1B C3B C4B . . 115.09(15) ?
C2B C3B C4B . . 119.58(15) ?
C5B C4B C3B . . 120.34(15) ?
C5B C4B H8 . . 119.8 ?
C3B C4B H8 . . 119.8 ?
C4B C5B C6B . . 121.43(15) ?
C4B C5B H9 . . 119.3 ?
C6B C5B H9 . . 119.3 ?
C1B C6B C5B . . 117.08(15) ?
C1B C6B C7B . . 120.96(14) ?
C5B C6B C7B . . 121.92(15) ?
C8B C7B C6B . . 122.04(15) ?
C8B C7B C12B . . 119.66(15) ?
C6B C7B C12B . . 118.25(14) ?
C7B C8B C9B . . 123.75(16) ?
C7B C8B H10 . . 118.1 ?
C9B C8B H10 . . 118.1 ?
O2B C9B C8B . . 121.78(17) ?
O2B C9B C10B . . 120.58(16) ?
C8B C9B C10B . . 117.54(16) ?
C19B C10B C9B . . 107.99(15) ?
C19B C10B C11B . . 110.80(15) ?
C9B C10B C11B . . 109.50(14) ?
C19B C10B H10B . . 109.5 ?
C9B C10B H10B . . 109.5 ?
C11B C10B H10B . . 109.5 ?
C13B C11B C12B . . 111.51(15) ?
C13B C11B C10B . . 112.82(15) ?
C12B C11B C10B . . 109.90(15) ?
C13B C11B H11B . . 107.5 ?
C12B C11B H11B . . 107.5 ?
C10B C11B H11B . . 107.5 ?
C7B C12B C11B . . 112.52(14) ?
C7B C12B H12C . . 109.1 ?
C11B C12B H12C . . 109.1 ?
C7B C12B H12D . . 109.1 ?
C11B C12B H12D . . 109.1 ?
H12C C12B H12D . . 107.8 ?
C14B C13B C18B . . 118.69(17) ?
C14B C13B C11B . . 119.00(16) ?
C18B C13B C11B . . 122.30(17) ?
C13B C14B C15B . . 120.91(18) ?
C13B C14B H14B . . 119.5 ?
C15B C14B H14B . . 119.5 ?
C16B C15B C14B . . 119.28(19) ?
C16B C15B H15B . . 120.4 ?
C14B C15B H15B . . 120.4 ?
C15B C16B C17B . . 121.28(18) ?
C15B C16B Cl1B . . 119.37(16) ?
C17B C16B Cl1B . . 119.35(16) ?
C16B C17B C18B . . 119.0(2) ?
C16B C17B H17B . . 120.5 ?
C18B C17B H17B . . 120.5 ?
C17B C18B C13B . . 120.9(2) ?
C17B C18B H18B . . 119.6 ?
C13B C18B H18B . . 119.6 ?
O3B C19B O4B . . 123.55(18) ?
O3B C19B C10B . . 124.74(18) ?
O4B C19B C10B . . 111.70(17) ?
C21B C20B O4B . . 107.91(19) ?
C21B C20B H20C . . 110.1 ?
O4B C20B H20C . . 110.1 ?
C21B C20B H20D . . 110.1 ?
O4B C20B H20D . . 110.1 ?
H20C C20B H20D . . 108.4 ?
C20B C21B H21D . . 109.5 ?
C20B C21B H21E . . 109.5 ?
H21D C21B H21E . . 109.5 ?
C20B C21B H21F . . 109.5 ?
H21D C21B H21F . . 109.5 ?
H21E C21B H21F . . 109.5 ?
O1B C22B H22D . . 109.5 ?
O1B C22B H22E . . 109.5 ?
H22D C22B H22E . . 109.5 ?
O1B C22B H22F . . 109.5 ?
H22D C22B H22F . . 109.5 ?
H22E C22B H22F . . 109.5 ?

loop_
_geom_bond_atom_site_label_1
_geom_bond_atom_site_label_2
_geom_bond_site_symmetry_2
_geom_bond_distance
_geom_bond_publ_flag
Cl1A C16A . 1.7412(18) ?
O1A C3A . 1.358(2) ?
O1A C22A . 1.429(2) ?
O2A C9A . 1.226(2) ?
O3A C19A . 1.198(2) ?
O4A C19A . 1.330(2) ?
O4A C20A . 1.448(2) ?
C1A C6A . 1.397(2) ?
C1A C2A . 1.399(2) ?
C1A H1 . 0.9300 ?
C2A C3A . 1.391(2) ?
C2A H2 . 0.9300 ?
C3A C4A . 1.398(2) ?
C4A C5A . 1.379(2) ?
C4A H3 . 0.9300 ?
C5A C6A . 1.410(2) ?
C5A H4 . 0.9300 ?
C6A C7A . 1.477(2) ?
C7A C8A . 1.355(2) ?
C7A C12A . 1.510(2) ?
C8A C9A . 1.457(2) ?
C8A H5 . 0.9300 ?
C9A C10A . 1.524(2) ?
C10A C19A . 1.520(3) ?
C10A C11A . 1.537(3) ?
C10A H10A . 0.9800 ?
C11A C13A . 1.519(2) ?
C11A C12A . 1.525(2) ?
C11A H11A . 0.9800 ?
C12A H12A . 0.9700 ?
C12A H12B . 0.9700 ?
C13A C14A . 1.389(3) ?
C13A C18A . 1.400(3) ?
C14A C15A . 1.394(2) ?
C14A H14A . 0.9300 ?
C15A C16A . 1.380(2) ?
C15A H15A . 0.9300 ?
C16A C17A . 1.389(3) ?
C17A C18A . 1.390(3) ?
C17A H17A . 0.9300 ?
C18A H18A . 0.9300 ?
C20A C21A . 1.499(3) ?
C20A H20A . 0.9700 ?
C20A H20B . 0.9700 ?
C21A H21A . 0.9600 ?
C21A H21B . 0.9600 ?
C21A H21C . 0.9600 ?
C22A H22A . 0.9600 ?
C22A H22B . 0.9600 ?
C22A H22C . 0.9600 ?
Cl1B C16B . 1.7435(19) ?
O1B C3B . 1.361(2) ?
O1B C22B . 1.431(2) ?
O2B C9B . 1.227(2) ?
O3B C19B . 1.196(3) ?
O4B C19B . 1.331(2) ?
O4B C20B . 1.472(3) ?
C1B C2B . 1.396(2) ?
C1B C6B . 1.397(2) ?
C1B H6 . 0.9300 ?
C2B C3B . 1.392(2) ?
C2B H7 . 0.9300 ?
C3B C4B . 1.399(2) ?
C4B C5B . 1.379(2) ?
C4B H8 . 0.9300 ?
C5B C6B . 1.413(2) ?
C5B H9 . 0.9300 ?
C6B C7B . 1.475(2) ?
C7B C8B . 1.354(2) ?
C7B C12B . 1.509(2) ?
C8B C9B . 1.457(2) ?
C8B H10 . 0.9300 ?
C9B C10B . 1.529(3) ?
C10B C19B . 1.519(3) ?
C10B C11B . 1.534(3) ?
C10B H10B . 0.9800 ?
C11B C13B . 1.518(3) ?
C11B C12B . 1.533(2) ?
C11B H11B . 0.9800 ?
C12B H12C . 0.9700 ?
C12B H12D . 0.9700 ?
C13B C14B . 1.387(3) ?
C13B C18B . 1.396(3) ?
C14B C15B . 1.389(3) ?
C14B H14B . 0.9300 ?
C15B C16B . 1.379(3) ?
C15B H15B . 0.9300 ?
C16B C17B . 1.381(3) ?
C17B C18B . 1.391(3) ?
C17B H17B . 0.9300 ?
C18B H18B . 0.9300 ?
C20B C21B . 1.470(3) ?
C20B H20C . 0.9700 ?
C20B H20D . 0.9700 ?
C21B H21D . 0.9600 ?
C21B H21E . 0.9600 ?
C21B H21F . 0.9600 ?
C22B H22D . 0.9600 ?
C22B H22E . 0.9600 ?
C22B H22F . 0.9600 ?

loop_
_geom_hbond_atom_site_label_D
_geom_hbond_atom_site_label_H
_geom_hbond_atom_site_label_A
_geom_hbond_site_symmetry_A
_geom_hbond_distance_DH
_geom_hbond_distance_HA
_geom_hbond_distance_DA
_geom_hbond_angle_DHA
C11A H11A O1B 2_646 0.98 2.53 3.492(2) 167
C11B H11B O1A 2_656 0.98 2.53 3.501(2) 170
C12A H12B O2B . 0.97 2.51 3.450(2) 162
C12B H12C O2A 1_455 0.97 2.56 3.441(2) 151
C15B H15B O4B 1_565 0.93 2.59 3.485(3) 163
C20B H20D Cl1A 1_565 0.97 2.83 3.585(2) 136
C22A H22A Cg1 2_656 0.97 2.83 3.666(2) 146

loop_
_geom_torsion_atom_site_label_1
_geom_torsion_atom_site_label_2
_geom_torsion_atom_site_label_3
_geom_torsion_atom_site_label_4
_geom_torsion_site_symmetry_1
_geom_torsion_site_symmetry_2
_geom_torsion_site_symmetry_3
_geom_torsion_site_symmetry_4
_geom_torsion
_geom_torsion_publ_flag
C6A C1A C2A C3A . . . . -0.4(3) ?
C22A O1A C3A C2A . . . . -5.5(2) ?
C22A O1A C3A C4A . . . . 174.43(15) ?
C1A C2A C3A O1A . . . . -178.75(16) ?
C1A C2A C3A C4A . . . . 1.3(3) ?
O1A C3A C4A C5A . . . . 179.41(16) ?
C2A C3A C4A C5A . . . . -0.6(3) ?
C3A C4A C5A C6A . . . . -0.9(3) ?
C2A C1A C6A C5A . . . . -1.0(3) ?
C2A C1A C6A C7A . . . . 176.27(16) ?
C4A C5A C6A C1A . . . . 1.7(3) ?
C4A C5A C6A C7A . . . . -175.58(16) ?
C1A C6A C7A C8A . . . . -165.71(16) ?
C5A C6A C7A C8A . . . . 11.5(2) ?
C1A C6A C7A C12A . . . . 11.8(2) ?
C5A C6A C7A C12A . . . . -171.04(15) ?
C6A C7A C8A C9A . . . . 171.75(16) ?
C12A C7A C8A C9A . . . . -5.7(3) ?
C7A C8A C9A O2A . . . . -177.50(18) ?
C7A C8A C9A C10A . . . . -2.1(3) ?
O2A C9A C10A C19A . . . . -28.0(2) ?
C8A C9A C10A C19A . . . . 156.65(16) ?
O2A C9A C10A C11A . . . . -149.68(18) ?
C8A C9A C10A C11A . . . . 34.9(2) ?
C19A C10A C11A C13A . . . . 53.8(2) ?
C9A C10A C11A C13A . . . . 173.98(15) ?
C19A C10A C11A C12A . . . . -179.76(14) ?
C9A C10A C11A C12A . . . . -59.61(18) ?
C8A C7A C12A C11A . . . . -20.7(2) ?
C6A C7A C12A C11A . . . . 161.77(14) ?
C13A C11A C12A C7A . . . . 178.76(14) ?
C10A C11A C12A C7A . . . . 52.94(18) ?
C12A C11A C13A C14A . . . . 124.12(18) ?
C10A C11A C13A C14A . . . . -111.67(19) ?
C12A C11A C13A C18A . . . . -56.1(2) ?
C10A C11A C13A C18A . . . . 68.1(2) ?
C18A C13A C14A C15A . . . . -1.0(3) ?
C11A C13A C14A C15A . . . . 178.80(16) ?
C13A C14A C15A C16A . . . . -0.6(3) ?
C14A C15A C16A C17A . . . . 1.6(3) ?
C14A C15A C16A Cl1A . . . . -177.76(14) ?
C15A C16A C17A C18A . . . . -1.1(3) ?
Cl1A C16A C17A C18A . . . . 178.31(16) ?
C16A C17A C18A C13A . . . . -0.5(3) ?
C14A C13A C18A C17A . . . . 1.5(3) ?
C11A C13A C18A C17A . . . . -178.23(18) ?
C20A O4A C19A O3A . . . . -7.5(3) ?
C20A O4A C19A C10A . . . . 171.64(17) ?
C9A C10A C19A O3A . . . . -65.2(3) ?
C11A C10A C19A O3A . . . . 55.6(3) ?
C9A C10A C19A O4A . . . . 115.70(17) ?
C11A C10A C19A O4A . . . . -123.55(17) ?
C19A O4A C20A C21A . . . . -105.0(2) ?
C6B C1B C2B C3B . . . . 1.2(3) ?
C22B O1B C3B C2B . . . . 8.7(2) ?
C22B O1B C3B C4B . . . . -171.47(15) ?
C1B C2B C3B O1B . . . . 178.15(16) ?
C1B C2B C3B C4B . . . . -1.6(3) ?
O1B C3B C4B C5B . . . . -179.46(16) ?
C2B C3B C4B C5B . . . . 0.4(3) ?
C3B C4B C5B C6B . . . . 1.4(3) ?
C2B C1B C6B C5B . . . . 0.5(3) ?
C2B C1B C6B C7B . . . . -177.18(16) ?
C4B C5B C6B C1B . . . . -1.8(3) ?
C4B C5B C6B C7B . . . . 175.83(16) ?
C1B C6B C7B C8B . . . . 167.12(17) ?
C5B C6B C7B C8B . . . . -10.5(3) ?
C1B C6B C7B C12B . . . . -10.4(2) ?
C5B C6B C7B C12B . . . . 172.03(15) ?
C6B C7B C8B C9B . . . . -171.91(16) ?
C12B C7B C8B C9B . . . . 5.5(3) ?
C7B C8B C9B O2B . . . . 176.40(18) ?
C7B C8B C9B C10B . . . . -0.2(3) ?
O2B C9B C10B C19B . . . . 31.1(2) ?
C8B C9B C10B C19B . . . . -152.28(17) ?
O2B C9B C10B C11B . . . . 151.80(18) ?
C8B C9B C10B C11B . . . . -31.5(2) ?
C19B C10B C11B C13B . . . . -58.7(2) ?
C9B C10B C11B C13B . . . . -177.67(15) ?
C19B C10B C11B C12B . . . . 176.23(14) ?
C9B C10B C11B C12B . . . . 57.21(18) ?
C8B C7B C12B C11B . . . . 21.9(2) ?
C6B C7B C12B C11B . . . . -160.50(15) ?
C13B C11B C12B C7B . . . . -179.27(15) ?
C10B C11B C12B C7B . . . . -53.39(19) ?
C12B C11B C13B C14B . . . . -119.08(18) ?
C10B C11B C13B C14B . . . . 116.67(19) ?
C12B C11B C13B C18B . . . . 59.9(2) ?
C10B C11B C13B C18B . . . . -64.3(2) ?
C18B C13B C14B C15B . . . . -0.2(3) ?
C11B C13B C14B C15B . . . . 178.82(17) ?
C13B C14B C15B C16B . . . . 0.7(3) ?
C14B C15B C16B C17B . . . . -1.0(3) ?
C14B C15B C16B Cl1B . . . . 177.82(15) ?
C15B C16B C17B C18B . . . . 0.9(4) ?
Cl1B C16B C17B C18B . . . . -178.01(19) ?
C16B C17B C18B C13B . . . . -0.3(4) ?
C14B C13B C18B C17B . . . . 0.0(3) ?
C11B C13B C18B C17B . . . . -179.0(2) ?
C20B O4B C19B O3B . . . . 2.9(3) ?
C20B O4B C19B C10B . . . . -178.08(19) ?
C9B C10B C19B O3B . . . . 68.3(3) ?
C11B C10B C19B O3B . . . . -51.6(3) ?
C9B C10B C19B O4B . . . . -110.75(19) ?
C11B C10B C19B O4B . . . . 129.32(18) ?
C19B O4B C20B C21B . . . . 177.3(2) ?
